data_7038402
loop_
_publ_author_name
'Visscher, A.'
'Bachmann, S.'
'Schnegelsberg, C.'
'Teuteberg, T.'
'Mata, R. A.'
'Stalke, D.'

_publ_section_title
;
 Highly selective and sensitive fluorescence detection of Zn(2+) and
 Cd(2+) ions by using an acridine sensor.
;
_journal_issue 13
_journal_name_full 'Dalton transactions (Cambridge, England : 2003)'
_journal_page_first 5689
_journal_page_last 5699
_journal_paper_doi 10.1039/c6dt00557h
_journal_volume 45
_journal_year 2016
_chemical_formula_moiety 'C19 H25 N3, C H4 O, 2(Cl)'
_chemical_formula_sum 'C20 H29 Cl2 N3 O'
_chemical_formula_weight 398.36
_chemical_name_systematic '4,5-bis(N,N-dimethylaminemethylene)acridine hydrochloride '
_space_group_crystal_system orthorhombic
_space_group_IT_number 33
_space_group_name_Hall 'P 2c -2n'
_space_group_name_H-M_alt 'P n a 21'
_symmetry_space_group_name_Hall 'P 2c -2n'
_symmetry_space_group_name_H-M 'P n a 21'
_atom_sites_solution_hydrogens mixed
_audit_creation_method SHELXL-2014/7
_audit_update_record
;
2015-09-09 deposited with the CCDC.
2016-02-11 downloaded from the CCDC.
;
_cell_angle_alpha 90
_cell_angle_beta 90
_cell_angle_gamma 90
_cell_formula_units_Z 4
_cell_length_a 16.700(3)
_cell_length_b 11.503(2)
_cell_length_c 10.836(2)
_cell_measurement_reflns_used 2682
_cell_measurement_temperature 100(2)
_cell_measurement_theta_max 66.4135
_cell_measurement_theta_min 28.4155
_cell_volume 2081.6(6)
_computing_cell_refinement 'SAINT V8.30C'
_computing_data_collection 'APEX2 v2012.2'
_computing_data_reduction 'SAINT V8.30C'
_computing_molecular_graphics 'XP Version 5.1'
_computing_publication_material 'XP Version 5.1'
_computing_structure_refinement 'SHELXL-2014/7 (Sheldrick, 2014)'
_computing_structure_solution 'SHELXT (G.M.Sheldrick,Acta Cryst.(2015)A71,3-8)'
_diffrn_ambient_temperature 100(2)
_diffrn_measured_fraction_theta_full 0.772
_diffrn_measured_fraction_theta_max 0.792
_diffrn_measurement_device_type 'SMART-3000 Turbo'
_diffrn_measurement_method 'omega scans'
_diffrn_radiation_type CuK\a
_diffrn_radiation_wavelength 1.54178
_diffrn_reflns_av_R_equivalents 0.0163
_diffrn_reflns_av_unetI/netI 0.0272
_diffrn_reflns_Laue_measured_fraction_full 0.772
_diffrn_reflns_Laue_measured_fraction_max 0.792
_diffrn_reflns_limit_h_max 19
_diffrn_reflns_limit_h_min -12
_diffrn_reflns_limit_k_max 12
_diffrn_reflns_limit_k_min -13
_diffrn_reflns_limit_l_max 4
_diffrn_reflns_limit_l_min -12
_diffrn_reflns_number 3602
_diffrn_reflns_point_group_measured_fraction_full 0.458
_diffrn_reflns_point_group_measured_fraction_max 0.470
_diffrn_reflns_theta_full 67.679
_diffrn_reflns_theta_max 66.420
_diffrn_reflns_theta_min 28.413
_diffrn_source 'Copper Rotating Anode'
_exptl_absorpt_coefficient_mu 2.905
_exptl_absorpt_correction_T_max 0.7528
_exptl_absorpt_correction_T_min 0.6427
_exptl_absorpt_correction_type multi-scan
_exptl_absorpt_process_details SADABS-2015/1
_exptl_crystal_colour colourless
_exptl_crystal_density_diffrn 1.271
_exptl_crystal_description block
_exptl_crystal_F_000 848
_exptl_crystal_preparation Luminescent
_exptl_crystal_recrystallization_method 'Re-crystallisation from solvent: Methanol'
_exptl_crystal_size_max 0.100
_exptl_crystal_size_mid 0.100
_exptl_crystal_size_min 0.050
_refine_diff_density_max 0.105
_refine_diff_density_min -0.090
_refine_diff_density_rms 0.020
_refine_ls_abs_structure_details
;
 Classical Flack method preferred over Parsons because s.u. lower.
;
_refine_ls_abs_structure_Flack 0.008(11)
_refine_ls_extinction_method none
_refine_ls_goodness_of_fit_ref 1.040
_refine_ls_hydrogen_treatment mixed
_refine_ls_matrix_type full
_refine_ls_number_parameters 252
_refine_ls_number_reflns 1723
_refine_ls_number_restraints 2
_refine_ls_restrained_S_all 1.039
_refine_ls_R_factor_all 0.0193
_refine_ls_R_factor_gt 0.0184
_refine_ls_shift/su_max 0.000
_refine_ls_shift/su_mean 0.000
_refine_ls_structure_factor_coef Fsqd
_refine_ls_weighting_details 'w=1/[\s^2^(Fo^2^)+(0.0182P)^2^+0.2011P] where P=(Fo^2^+2Fc^2^)/3'
_refine_ls_weighting_scheme calc
_refine_ls_wR_factor_gt 0.0433
_refine_ls_wR_factor_ref 0.0436
_reflns_Friedel_coverage 0.122
_reflns_Friedel_fraction_full 0.106
_reflns_Friedel_fraction_max 0.109
_reflns_number_gt 1676
_reflns_number_total 1723
_reflns_threshold_expression 'I > 2\s(I)'
_cod_data_source_file c6dt00557h2.cif
_cod_data_source_block AcrNMe2_HCl
_cod_depositor_comments 'Adding full bibliography for 7038399--7038402.cif.'
_cod_database_code 7038402
_shelx_shelxl_version_number 2014/7
_shelx_space_group_comment
;
The symmetry employed for this shelxl refinement is uniquely defined
by the following loop, which should always be used as a source of
symmetry information in preference to the above space-group names.
They are only intended as comments.
;
_shelx_estimated_absorpt_t_min 0.760
_shelx_estimated_absorpt_t_max 0.868
_shelxl_version_number 2013-4

loop_
_space_group_symop_operation_xyz
'x, y, z'
'-x, -y, z+1/2'
'x+1/2, -y+1/2, z'
'-x+1/2, y+1/2, z+1/2'

loop_
_atom_site_label
_atom_site_type_symbol
_atom_site_fract_x
_atom_site_fract_y
_atom_site_fract_z
_atom_site_U_iso_or_equiv
_atom_site_adp_type
_atom_site_occupancy
_atom_site_site_symmetry_order
_atom_site_calc_flag
_atom_site_refinement_flags_posn
_atom_site_refinement_flags_adp
Cl1 Cl 0.43373(3) 0.49289(4) 0.47147(5) 0.02397(14) Uani 1 1 d . .
Cl2 Cl 0.45608(3) -0.01747(3) 0.32726(4) 0.02309(14) Uani 1 1 d . .
O1 O 0.63078(10) 0.06132(14) 0.34399(18) 0.0379(4) Uani 1 1 d . .
H1A H 0.581(3) 0.025(3) 0.345(3) 0.042(7) Uiso 1 1 d . .
C20 C 0.67532(18) 0.0132(2) 0.2468(3) 0.0424(6) Uani 1 1 d . .
H20A H 0.7258 0.0557 0.2379 0.064 Uiso 1 1 calc R U
H20B H 0.6446 0.0189 0.1700 0.064 Uiso 1 1 calc R U
H20C H 0.6866 -0.0687 0.2647 0.064 Uiso 1 1 calc R U
N1 N 0.62971(10) 0.52014(14) 0.60324(15) 0.0193(3) Uani 1 1 d . .
N2 N 0.49976(11) 0.30291(15) 0.64510(16) 0.0219(3) Uani 1 1 d D .
H2A H 0.4941(17) 0.365(2) 0.599(2) 0.022(6) Uiso 1 1 d D .
N3 N 0.47516(10) 0.68652(15) 0.65560(16) 0.0219(3) Uani 1 1 d D .
H3A H 0.4818(18) 0.623(2) 0.610(3) 0.029(6) Uiso 1 1 d D .
C1 C 0.77244(13) 0.3302(2) 0.4324(2) 0.0293(5) Uani 1 1 d . .
H1 H 0.8140 0.3348 0.3727 0.035 Uiso 1 1 calc R U
C2 C 0.75223(13) 0.22588(19) 0.4815(2) 0.0332(5) Uani 1 1 d . .
H2 H 0.7803 0.1578 0.4570 0.040 Uiso 1 1 calc R U
C3 C 0.68911(14) 0.21784(19) 0.5695(2) 0.0295(5) Uani 1 1 d . .
H3 H 0.6759 0.1440 0.6030 0.035 Uiso 1 1 calc R U
C4 C 0.64705(13) 0.31349(17) 0.6073(2) 0.0231(4) Uani 1 1 d . .
C5 C 0.61953(12) 0.72702(17) 0.62110(18) 0.0221(4) Uani 1 1 d . .
C6 C 0.64740(14) 0.83541(18) 0.5910(2) 0.0285(5) Uani 1 1 d . .
H6 H 0.6245 0.9018 0.6294 0.034 Uiso 1 1 calc R U
C7 C 0.71007(14) 0.85038(19) 0.5032(2) 0.0324(5) Uani 1 1 d . .
H7 H 0.7289 0.9263 0.4845 0.039 Uiso 1 1 calc R U
C8 C 0.74289(14) 0.7571(2) 0.4462(2) 0.0309(5) Uani 1 1 d . .
H8 H 0.7834 0.7682 0.3858 0.037 Uiso 1 1 calc R U
C9 C 0.75365(13) 0.5431(2) 0.42781(19) 0.0264(4) Uani 1 1 d . .
H9 H 0.7936 0.5506 0.3659 0.032 Uiso 1 1 calc R U
C10 C 0.73163(11) 0.43321(17) 0.4701(2) 0.0248(4) Uani 1 1 d . .
C11 C 0.66820(12) 0.42591(17) 0.55954(18) 0.0209(4) Uani 1 1 d . .
C12 C 0.65459(12) 0.62603(17) 0.56568(18) 0.0211(4) Uani 1 1 d . .
C13 C 0.71712(11) 0.64186(17) 0.4762(2) 0.0242(4) Uani 1 1 d . .
C14 C 0.58204(13) 0.30346(17) 0.70251(19) 0.0220(4) Uani 1 1 d . .
H14A H 0.5861 0.3695 0.7607 0.026 Uiso 1 1 calc R U
H14B H 0.5897 0.2308 0.7501 0.026 Uiso 1 1 calc R U
C15 C 0.43717(13) 0.3060(2) 0.7438(2) 0.0297(5) Uani 1 1 d . .
H15A H 0.3843 0.3164 0.7060 0.044 Uiso 1 1 calc R U
H15B H 0.4480 0.3709 0.8000 0.044 Uiso 1 1 calc R U
H15C H 0.4381 0.2328 0.7900 0.044 Uiso 1 1 calc R U
C16 C 0.48640(13) 0.20112(19) 0.5620(2) 0.0263(4) Uani 1 1 d . .
H16A H 0.4324 0.2053 0.5269 0.039 Uiso 1 1 calc R U
H16B H 0.4921 0.1290 0.6094 0.039 Uiso 1 1 calc R U
H16C H 0.5260 0.2023 0.4953 0.039 Uiso 1 1 calc R U
C17 C 0.55452(13) 0.71288(18) 0.71549(19) 0.0216(4) Uani 1 1 d . .
H17A H 0.5499 0.7852 0.7645 0.026 Uiso 1 1 calc R U
H17B H 0.5688 0.6489 0.7725 0.026 Uiso 1 1 calc R U
C18 C 0.41289(14) 0.6611(2) 0.7509(2) 0.0305(5) Uani 1 1 d . .
H18A H 0.3987 0.7330 0.7941 0.046 Uiso 1 1 calc R U
H18B H 0.4340 0.6045 0.8102 0.046 Uiso 1 1 calc R U
H18C H 0.3652 0.6290 0.7108 0.046 Uiso 1 1 calc R U
C19 C 0.44878(15) 0.7832(2) 0.5732(2) 0.0313(5) Uani 1 1 d . .
H19A H 0.4872 0.7921 0.5054 0.047 Uiso 1 1 calc R U
H19B H 0.4461 0.8556 0.6206 0.047 Uiso 1 1 calc R U
H19C H 0.3957 0.7653 0.5394 0.047 Uiso 1 1 calc R U

loop_
_atom_site_aniso_label
_atom_site_aniso_U_11
_atom_site_aniso_U_22
_atom_site_aniso_U_33
_atom_site_aniso_U_23
_atom_site_aniso_U_13
_atom_site_aniso_U_12
Cl1 0.0316(2) 0.0211(2) 0.0192(2) -0.00068(19) -0.00504(19) 0.00033(16)
Cl2 0.0226(2) 0.0180(2) 0.0287(2) -0.0016(2) 0.00413(17) 0.00032(14)
O1 0.0297(9) 0.0391(8) 0.0448(10) -0.0069(7) 0.0055(7) -0.0027(6)
C20 0.0396(14) 0.0482(14) 0.0393(14) 0.0087(11) 0.0113(11) 0.0101(10)
N1 0.0150(8) 0.0253(8) 0.0175(8) 0.0007(6) -0.0014(6) -0.0005(6)
N2 0.0244(9) 0.0212(8) 0.0199(8) 0.0034(7) 0.0001(6) 0.0009(6)
N3 0.0228(9) 0.0229(8) 0.0200(8) -0.0038(7) 0.0005(6) 0.0017(6)
C1 0.0185(10) 0.0415(12) 0.0277(11) -0.0079(9) 0.0011(7) 0.0028(8)
C2 0.0246(12) 0.0342(11) 0.0408(13) -0.0134(10) -0.0028(9) 0.0064(8)
C3 0.0277(12) 0.0249(10) 0.0358(12) -0.0049(8) -0.0060(9) 0.0016(8)
C4 0.0214(11) 0.0260(10) 0.0219(10) -0.0038(8) -0.0059(7) -0.0003(7)
C5 0.0226(10) 0.0241(10) 0.0197(10) 0.0036(7) -0.0037(7) -0.0006(7)
C6 0.0331(13) 0.0244(10) 0.0279(12) 0.0042(8) -0.0024(8) -0.0008(8)
C7 0.0326(13) 0.0290(11) 0.0358(13) 0.0116(9) -0.0002(9) -0.0060(8)
C8 0.0251(11) 0.0381(11) 0.0295(11) 0.0133(9) 0.0023(8) -0.0056(8)
C9 0.0169(10) 0.0404(11) 0.0219(10) 0.0051(8) 0.0015(7) -0.0011(8)
C10 0.0166(9) 0.0360(10) 0.0219(10) -0.0041(9) -0.0033(8) 0.0022(7)
C11 0.0164(10) 0.0268(10) 0.0194(9) -0.0018(7) -0.0041(7) 0.0012(7)
C12 0.0173(10) 0.0265(10) 0.0195(9) 0.0038(7) -0.0046(7) -0.0016(7)
C13 0.0173(10) 0.0343(10) 0.0210(10) 0.0043(9) -0.0019(8) -0.0010(7)
C14 0.0245(10) 0.0219(10) 0.0197(10) -0.0001(7) -0.0032(8) -0.0021(7)
C15 0.0280(12) 0.0357(12) 0.0253(11) 0.0035(9) 0.0051(8) 0.0018(8)
C16 0.0251(12) 0.0281(11) 0.0255(11) -0.0007(8) -0.0047(8) -0.0035(8)
C17 0.0254(10) 0.0207(10) 0.0187(10) 0.0000(8) -0.0017(7) 0.0001(7)
C18 0.0264(11) 0.0387(12) 0.0264(11) -0.0038(9) 0.0066(8) -0.0014(8)
C19 0.0302(13) 0.0338(11) 0.0298(12) 0.0036(9) -0.0055(8) 0.0071(8)

loop_
_atom_type_symbol
_atom_type_description
_atom_type_scat_dispersion_real
_atom_type_scat_dispersion_imag
_atom_type_scat_source
C C 0.0181 0.0091 'International Tables Vol C Tables 4.2.6.8 and 6.1.1.4'
H H 0.0000 0.0000 'International Tables Vol C Tables 4.2.6.8 and 6.1.1.4'
N N 0.0311 0.0180 'International Tables Vol C Tables 4.2.6.8 and 6.1.1.4'
O O 0.0492 0.0322 'International Tables Vol C Tables 4.2.6.8 and 6.1.1.4'
Cl Cl 0.3639 0.7018 'International Tables Vol C Tables 4.2.6.8 and 6.1.1.4'

loop_
_geom_angle_atom_site_label_1
_geom_angle_atom_site_label_2
_geom_angle_atom_site_label_3
_geom_angle
C11 N1 C12 118.26(18)
C16 N2 C15 110.19(17)
C16 N2 C14 112.82(16)
C15 N2 C14 109.98(17)
C19 N3 C18 110.72(17)
C19 N3 C17 111.55(17)
C18 N3 C17 110.73(17)
C2 C1 C10 120.3(2)
C1 C2 C3 120.28(19)
C4 C3 C2 121.9(2)
C3 C4 C11 119.3(2)
C3 C4 C14 120.98(19)
C11 C4 C14 119.61(17)
C6 C5 C12 119.94(19)
C6 C5 C17 120.45(18)
C12 C5 C17 119.57(17)
C5 C6 C7 121.2(2)
C8 C7 C6 120.40(19)
C7 C8 C13 120.6(2)
C13 C9 C10 120.04(18)
C9 C10 C1 122.20(19)
C9 C10 C11 117.96(18)
C1 C10 C11 119.76(19)
N1 C11 C4 118.73(19)
N1 C11 C10 122.80(18)
C4 C11 C10 118.44(17)
N1 C12 C5 118.65(18)
N1 C12 C13 122.80(18)
C5 C12 C13 118.50(18)
C9 C13 C8 122.59(19)
C9 C13 C12 117.99(18)
C8 C13 C12 119.29(19)
C4 C14 N2 112.05(16)
C5 C17 N3 111.39(17)

loop_
_geom_bond_atom_site_label_1
_geom_bond_atom_site_label_2
_geom_bond_distance
O1 C20 1.403(3)
N1 C11 1.346(3)
N1 C12 1.350(3)
N2 C16 1.494(3)
N2 C15 1.496(3)
N2 C14 1.508(3)
N3 C19 1.493(3)
N3 C18 1.494(3)
N3 C17 1.507(3)
C1 C2 1.356(4)
C1 C10 1.426(3)
C2 C3 1.425(4)
C3 C4 1.368(3)
C4 C11 1.437(3)
C4 C14 1.502(3)
C5 C6 1.370(3)
C5 C12 1.433(3)
C5 C17 1.500(3)
C6 C7 1.425(4)
C7 C8 1.354(4)
C8 C13 1.431(3)
C9 C13 1.392(3)
C9 C10 1.394(3)
C10 C11 1.438(3)
C12 C13 1.437(3)

loop_
_geom_hbond_atom_site_label_D
_geom_hbond_atom_site_label_H
_geom_hbond_atom_site_label_A
_geom_hbond_distance_DH
_geom_hbond_distance_HA
_geom_hbond_distance_DA
_geom_hbond_angle_DHA
_geom_hbond_site_symmetry_A
O1 H1A Cl2 0.93(4) 2.15(4) 3.0605(19) 166(3) .
N2 H2A Cl1 0.88(3) 2.26(3) 3.0874(19) 158(2) .
N3 H3A Cl1 0.88(3) 2.27(3) 3.0693(18) 150(3) .
C14 H14A Cl1 0.99 2.80 3.749(2) 161.1 2_665
C14 H14B Cl2 0.99 2.70 3.613(2) 153.0 2_655
C16 H16B Cl2 0.98 2.82 3.694(2) 148.5 2_655
C17 H17A Cl2 0.99 2.76 3.711(2) 161.6 2_665
C17 H17B Cl1 0.99 2.70 3.652(2) 160.4 2_665
C18 H18A O1 0.98 2.48 3.427(3) 163.5 2_665
C19 H19A Cl2 0.98 2.97 3.518(3) 116.8 1_565

loop_
_geom_torsion_atom_site_label_1
_geom_torsion_atom_site_label_2
_geom_torsion_atom_site_label_3
_geom_torsion_atom_site_label_4
_geom_torsion
C10 C1 C2 C3 1.1(3)
C1 C2 C3 C4 0.1(3)
C2 C3 C4 C11 -1.7(3)
C2 C3 C4 C14 -178.5(2)
C12 C5 C6 C7 1.2(3)
C17 C5 C6 C7 178.9(2)
C5 C6 C7 C8 0.8(3)
C6 C7 C8 C13 -2.1(3)
C13 C9 C10 C1 -173.82(19)
C13 C9 C10 C11 2.9(3)
C2 C1 C10 C9 176.0(2)
C2 C1 C10 C11 -0.7(3)
C12 N1 C11 C4 174.46(17)
C12 N1 C11 C10 -3.3(3)
C3 C4 C11 N1 -175.87(19)
C14 C4 C11 N1 1.0(3)
C3 C4 C11 C10 2.0(3)
C14 C4 C11 C10 178.89(18)
C9 C10 C11 N1 0.1(3)
C1 C10 C11 N1 176.91(18)
C9 C10 C11 C4 -177.68(18)
C1 C10 C11 C4 -0.9(3)
C11 N1 C12 C5 -173.72(17)
C11 N1 C12 C13 3.6(3)
C6 C5 C12 N1 175.55(19)
C17 C5 C12 N1 -2.1(3)
C6 C5 C12 C13 -1.9(3)
C17 C5 C12 C13 -179.57(17)
C10 C9 C13 C8 173.2(2)
C10 C9 C13 C12 -2.6(3)
C7 C8 C13 C9 -174.5(2)
C7 C8 C13 C12 1.4(3)
N1 C12 C13 C9 -0.7(3)
C5 C12 C13 C9 176.66(18)
N1 C12 C13 C8 -176.69(19)
C5 C12 C13 C8 0.6(3)
C3 C4 C14 N2 -100.7(2)
C11 C4 C14 N2 82.4(2)
C16 N2 C14 C4 62.7(2)
C15 N2 C14 C4 -173.80(17)
C6 C5 C17 N3 104.0(2)
C12 C5 C17 N3 -78.3(2)
C19 N3 C17 C5 -61.8(2)
C18 N3 C17 C5 174.39(16)
